data_2200984
loop_
_publ_author_name
'H\"okelek, Tuncer'
'Pat\?ir, S\"uleyman'
'Erg\"un, Yavuz'
'Okay, G\"urol'

_publ_section_title
;
 Ethyl 4-methyl-9<i>H</i>-carbazole-3-carboxylate
;
_journal_issue 2
_journal_name_full 'Acta Crystallographica Section E'
_journal_page_first o206
_journal_page_last o208
_journal_paper_doi 10.1107/S1600536801021833
_journal_volume 58
_journal_year 2002
_chemical_formula_iupac 'C16 H15 N1 O2'
_chemical_formula_moiety 'C16 H15 N1 O2'
_chemical_formula_structural 'C16 H15 N O2'
_chemical_formula_sum 'C16 H15 N O2'
_chemical_formula_weight 253.29
_chemical_name_systematic
;
 ?
;
_space_group_IT_number 14
_symmetry_cell_setting monoclinic
_symmetry_space_group_name_Hall '-P 2ybc'
_symmetry_space_group_name_H-M 'P 1 21/c 1'
_atom_sites_solution_hydrogens geom
_atom_sites_solution_primary direct
_atom_sites_solution_secondary difmap
_audit_creation_method SHELXL-97
_cell_angle_alpha 90.00
_cell_angle_beta 92.798(9)
_cell_angle_gamma 90.00
_cell_formula_units_Z 4
_cell_length_a 7.2919(10)
_cell_length_b 9.0198(10)
_cell_length_c 19.583(2)
_cell_measurement_reflns_used 25
_cell_measurement_temperature 293(2)
_cell_measurement_theta_max 18
_cell_measurement_theta_min 10
_cell_volume 1286.5(3)
_computing_cell_refinement 'CAD-4 EXPRESS'
_computing_data_collection 'CAD-4 EXPRESS (Enraf-Nonius, 1994)'
_computing_data_reduction 'XCAD4 (Harms & Wocadlo, 1995)'
_computing_molecular_graphics 'ORTEP-3 for Windows (Farrugia, 1997)'
_computing_publication_material 'WinGX publication routines (Farrugia, 1999)'
_computing_structure_refinement 'SHELXL97 (Sheldrick, 1997)'
_computing_structure_solution 'SHELXS97 (Sheldrick, 1997)'
_diffrn_ambient_temperature 293(2)
_diffrn_measured_fraction_theta_full 1.000
_diffrn_measured_fraction_theta_max 1.000
_diffrn_measurement_device_type 'Enraf-Nonius CAD-4'
_diffrn_measurement_method 'non-profiled \w'
_diffrn_radiation_monochromator graphite
_diffrn_radiation_source 'fine-focus sealed tube'
_diffrn_radiation_type CuK\a
_diffrn_radiation_wavelength 1.54180
_diffrn_reflns_av_sigmaI/netI .0385
_diffrn_reflns_limit_h_max 9
_diffrn_reflns_limit_h_min 0
_diffrn_reflns_limit_k_max 0
_diffrn_reflns_limit_k_min -11
_diffrn_reflns_limit_l_max 24
_diffrn_reflns_limit_l_min -24
_diffrn_reflns_number 2612
_diffrn_reflns_theta_full 74.11
_diffrn_reflns_theta_max 74.11
_diffrn_reflns_theta_min 4.52
_diffrn_standards_decay_% 1
_diffrn_standards_interval_time 120
_diffrn_standards_number 3
_exptl_absorpt_coefficient_mu .693
_exptl_absorpt_correction_T_max .871
_exptl_absorpt_correction_T_min .812
_exptl_absorpt_correction_type '\y scan'
_exptl_absorpt_process_details '(North et al., 1968)'
_exptl_crystal_colour colorless
_exptl_crystal_density_diffrn 1.308
_exptl_crystal_density_method 'not measured'
_exptl_crystal_description rod-shaped
_exptl_crystal_F_000 536
_exptl_crystal_size_max .3
_exptl_crystal_size_mid .25
_exptl_crystal_size_min .2
_refine_diff_density_max .232
_refine_diff_density_min -.224
_refine_ls_extinction_method none
_refine_ls_goodness_of_fit_ref .926
_refine_ls_hydrogen_treatment mixed
_refine_ls_matrix_type full
_refine_ls_number_parameters 176
_refine_ls_number_reflns 2141
_refine_ls_number_restraints 0
_refine_ls_restrained_S_all .926
_refine_ls_R_factor_all .1115
_refine_ls_R_factor_gt .0647
_refine_ls_shift/su_max <0.001
_refine_ls_shift/su_mean .000
_refine_ls_structure_factor_coef Fsqd
_refine_ls_weighting_details 'calc w = 1/[\s^2^(Fo^2^)+(0.1415P)^2^] where P = (Fo^2^+2Fc^2^)/3'
_refine_ls_weighting_scheme calc
_refine_ls_wR_factor_gt .1624
_refine_ls_wR_factor_ref .2002
_reflns_number_gt 1320
_reflns_number_total 2612
_reflns_threshold_expression I>2\s(I)
_cod_data_source_file wn6076.cif
_cod_data_source_block I
_cod_original_cell_volume 1286.4(3)
_cod_original_sg_symbol_H-M 'P 21/c'
_cod_original_formula_sum 'C16 H15 N1 O2'
_cod_database_code 2200984
_cod_database_fobs_code 2200984

loop_
_symmetry_equiv_pos_as_xyz
'x, y, z'
'-x, y+1/2, -z+1/2'
'-x, -y, -z'
'x, -y-1/2, z-1/2'

loop_
_atom_site_label
_atom_site_fract_x
_atom_site_fract_y
_atom_site_fract_z
_atom_site_U_iso_or_equiv
_atom_site_adp_type
_atom_site_calc_flag
_atom_site_refinement_flags
_atom_site_occupancy
_atom_site_disorder_assembly
_atom_site_disorder_group
_atom_site_type_symbol
O1 .2670(4) 1.2819(2) .54120(11) .0800(7) Uani d . 1 . . O
O2 .3314(3) 1.1885(2) .64427(10) .0661(6) Uani d . 1 . . O
N9 .2240(4) .5832(3) .49170(13) .0638(7) Uani d . 1 . . N
C1 .2754(4) .7581(3) .58915(14) .0615(8) Uani d . 1 . . C
C2 .2861(4) .9047(3) .60479(14) .0586(7) Uani d . 1 . . C
C3 .2713(4) 1.0179(3) .55547(13) .0506(7) Uani d . 1 . . C
C4 .2386(4) .9799(3) .48535(13) .0500(7) Uani d . 1 . . C
C4a .2233(4) .8299(3) .46895(14) .0506(6) Uani d . 1 . . C
C5 .1557(4) .7901(3) .33626(14) .0599(7) Uani d . 1 . . C
C5a .1891(4) .7496(3) .40526(13) .0524(7) Uani d . 1 . . C
C6 .1303(5) .6804(4) .28794(16) .0680(9) Uani d . 1 . . C
C7 .1351(5) .5328(4) .30515(17) .0726(9) Uani d . 1 . . C
C8 .1660(5) .4892(4) .37250(18) .0743(9) Uani d . 1 . . C
C8a .1912(4) .5993(3) .42120(15) .0590(7) Uani d . 1 . . C
C9a .2409(4) .7202(3) .52026(14) .0543(7) Uani d . 1 . . C
C10 .2259(5) 1.0929(3) .42927(15) .0689(9) Uani d . 1 . . C
C11 .2863(4) 1.1738(3) .57691(14) .0533(7) Uani d . 1 . . C
C12 .3514(5) 1.3378(4) .66897(16) .0703(9) Uani d . 1 . . C
C13 .3834(6) 1.3309(5) .74579(18) .0901(12) Uani d . 1 . . C
H1 .2903 .6857 .6228 .074 Uiso calc R 1 . . H
H2 .3042 .9315 .6505 .070 Uiso calc R 1 . . H
H5 .1510 .8895 .3236 .072 Uiso calc R 1 . . H
H6 .1093 .7069 .2423 .082 Uiso calc R 1 . . H
H7 .1174 .4614 .2712 .087 Uiso calc R 1 . . H
H8 .1696 .3894 .3846 .089 Uiso calc R 1 . . H
H9 .233(5) .481(4) .5144(17) .077(10) Uiso d . 1 . . H
H10A .2025 1.0440 .3862 .103 Uiso calc R 1 . . H
H10B .3395 1.1466 .4284 .103 Uiso calc R 1 . . H
H10C .1276 1.1606 .4373 .103 Uiso calc R 1 . . H
H12A .2413 1.3944 .6572 .084 Uiso calc R 1 . . H
H12B .4544 1.3855 .6485 .084 Uiso calc R 1 . . H
H13A .3971 1.4296 .7637 .135 Uiso calc R 1 . . H
H13B .4929 1.2751 .7569 .135 Uiso calc R 1 . . H
H13C .2806 1.2838 .7656 .135 Uiso calc R 1 . . H

loop_
_atom_site_aniso_label
_atom_site_aniso_U_11
_atom_site_aniso_U_22
_atom_site_aniso_U_33
_atom_site_aniso_U_12
_atom_site_aniso_U_13
_atom_site_aniso_U_23
N9 .0836(19) .0455(15) .0619(14) -.0007(12) -.0018(13) .0082(12)
O1 .125(2) .0477(13) .0665(13) .0034(12) -.0003(13) .0067(10)
O2 .0803(15) .0601(13) .0572(11) -.0012(10) -.0028(10) -.0044(10)
C1 .077(2) .0514(17) .0547(15) .0007(14) -.0062(14) .0132(13)
C2 .0689(19) .0569(18) .0497(14) -.0026(13) -.0004(13) .0061(13)
C3 .0531(15) .0458(15) .0525(14) .0007(11) -.0024(12) .0044(12)
C4 .0498(15) .0490(16) .0513(14) .0023(11) .0046(12) .0061(12)
C4a .0521(15) .0448(15) .0551(14) -.0008(11) .0048(12) .0060(11)
C5 .0657(18) .0557(17) .0584(16) .0011(13) .0050(13) .0072(14)
C5a .0542(16) .0476(15) .0556(15) .0007(11) .0033(12) .0022(12)
C6 .077(2) .066(2) .0603(17) .0014(16) -.0011(15) -.0029(15)
C7 .079(2) .067(2) .0714(19) .0025(16) -.0042(17) -.0124(17)
C8 .093(2) .0515(18) .077(2) .0028(16) -.0017(19) .0031(15)
C8a .071(2) .0461(16) .0598(16) .0012(13) .0016(14) .0045(13)
C9a .0602(17) .0428(15) .0597(15) -.0012(12) .0022(12) .0073(12)
C10 .099(2) .0503(17) .0572(16) -.0033(16) .0044(16) .0071(14)
C11 .0573(17) .0491(16) .0534(15) -.0006(12) .0004(12) .0016(12)
C12 .078(2) .063(2) .0705(19) -.0072(15) .0084(16) -.0145(16)
C13 .099(3) .099(3) .071(2) -.013(2) -.001(2) -.024(2)

loop_
_atom_type_symbol
_atom_type_description
_atom_type_scat_dispersion_real
_atom_type_scat_dispersion_imag
_atom_type_scat_source
C C .0181 .0091 'International Tables Vol C Tables 4.2.6.8 and 6.1.1.4'
H H .0000 .0000 'International Tables Vol C Tables 4.2.6.8 and 6.1.1.4'
N N .0311 .0180 'International Tables Vol C Tables 4.2.6.8 and 6.1.1.4'
O O .0492 .0322 'International Tables Vol C Tables 4.2.6.8 and 6.1.1.4'

loop_
_geom_angle_atom_site_label_1
_geom_angle_atom_site_label_2
_geom_angle_atom_site_label_3
_geom_angle
_geom_angle_publ_flag
O2 C12 C13 107.7(3) ?
O2 C12 H12A 110.2 ?
C13 C12 H12A 110.2 ?
O2 C12 H12B 110.2 ?
C13 C12 H12B 110.2 ?
H12A C12 H12B 108.5 ?
C12 C13 H13A 109.5 ?
C12 C13 H13B 109.5 ?
H13A C13 H13B 109.5 ?
C12 C13 H13C 109.5 ?
H13A C13 H13C 109.5 ?
H13B C13 H13C 109.5 ?
C4 C4a C9a 120.8(3) yes
C4 C4a C5a 133.6(2) yes
C9A C4a C5a 105.5(2) yes
C11 O2 C12 115.9(2) ?
C8 C8a C5a 123.1(3) yes
C8 C8a N9 128.1(3) yes
C5a C8a N9 108.8(2) ?
C4a C4 C3 117.6(2) yes
C4a C4 C10 119.4(2) ?
C3 C4 C10 123.0(3) yes
O1 C11 O2 120.3(3) ?
O1 C11 C3 127.1(3) ?
O2 C11 C3 112.6(2) ?
C2 C3 C4 119.4(3) yes
C2 C3 C11 119.8(3) ?
C4 C3 C11 120.8(2) ?
C1 C2 C3 123.4(3) yes
C1 C2 H2 118.3 ?
C3 C2 H2 118.3 ?
N9 C9a C1 128.7(3) yes
N9 C9a C4a 109.9(2) ?
C1 C9a C4a 121.3(3) yes
C8a C5a C5 117.9(3) yes
C8a C5a C4a 107.1(2) yes
C5 C5a C4a 135.1(3) yes
C6 C5 C5a 118.9(3) ?
C6 C5 H5 120.5 ?
C5a C5 H5 120.5 ?
C9a N9 C8a 108.6(2) ?
C9a N9 H9 129.6(19) ?
C8a N9 H9 121.8(19) ?
C2 C1 C9a 117.4(3) ?
C2 C1 H1 121.3 ?
C9a C1 H1 121.3 ?
C7 C6 C5 121.9(3) ?
C7 C6 H6 119.1 ?
C5 C6 H6 119.1 ?
C8a C8 C7 117.6(3) ?
C8a C8 H8 121.2 ?
C7 C8 H8 121.2 ?
C6 C7 C8 120.7(3) ?
C6 C7 H7 119.7 ?
C8 C7 H7 119.7 ?
C4 C10 H10A 109.5 ?
C4 C10 H10B 109.5 ?
H10A C10 H10B 109.5 ?
C4 C10 H10C 109.5 ?
H10A C10 H10C 109.5 ?
H10B C10 H10C 109.5 ?

loop_
_geom_bond_atom_site_label_1
_geom_bond_atom_site_label_2
_geom_bond_site_symmetry_2
_geom_bond_distance
_geom_bond_publ_flag
C12 O2 . 1.436(4) ?
C12 C13 . 1.512(5) ?
C12 H12A . .9700 ?
C12 H12B . .9700 ?
C13 H13A . .9600 ?
C13 H13B . .9600 ?
C13 H13C . .9600 ?
C4a C4 . 1.394(4) yes
C4a C9a . 1.411(4) yes
C4a C5a . 1.453(4) yes
O1 C11 . 1.204(3) yes
O2 C11 . 1.350(3) yes
C8a C8 . 1.383(4) yes
C8a C5a . 1.391(4) yes
C8a N9 . 1.397(4) yes
C4 C3 . 1.424(4) yes
C4 C10 . 1.498(4) yes
C11 C3 . 1.470(4) yes
C3 C2 . 1.406(4) ?
C2 C1 . 1.359(4) yes
C2 H2 . .9300 ?
C9a N9 . 1.360(4) yes
C9a C1 . 1.402(4) yes
C5a C5 . 1.409(4) yes
C5 C6 . 1.376(4) yes
C5 H5 . .9300 ?
N9 H9 . 1.02(4) ?
C1 H1 . .9300 ?
C6 C7 . 1.374(5) yes
C6 H6 . .9300 ?
C8 C7 . 1.384(5) yes
C8 H8 . .9300 ?
C7 H7 . .9300 ?
C10 H10A . .9600 ?
C10 H10B . .9600 ?
C10 H10C . .9600 ?

loop_
_geom_torsion_atom_site_label_1
_geom_torsion_atom_site_label_2
_geom_torsion_atom_site_label_3
_geom_torsion_atom_site_label_4
_geom_torsion
_geom_torsion_publ_flag
C13 C12 O2 C11 174.6(3) ?
C9a C4a C4 C3 -.4(4) yes
C5a C4a C4 C3 179.2(3) ?
C9a C4a C4 C10 177.8(3) ?
C5a C4a C4 C10 -2.6(5) ?
C12 O2 C11 O1 .8(4) ?
C12 O2 C11 C3 179.1(2) ?
C4a C4 C3 C2 -.2(4) yes
C10 C4 C3 C2 -178.3(3) ?
C4a C4 C3 C11 -179.1(3) ?
C10 C4 C3 C11 2.8(4) ?
O1 C11 C3 C2 -175.8(3) ?
O2 C11 C3 C2 6.0(4) ?
O1 C11 C3 C4 3.0(5) ?
O2 C11 C3 C4 -175.2(2) ?
C4 C3 C2 C1 1.7(5) yes
C11 C3 C2 C1 -179.4(3) ?
C4 C4a C9a N9 -178.9(2) ?
C5a C4a C9a N9 1.4(3) ?
C4 C4a C9a C1 -.4(4) yes
C5a C4a C9a C1 179.9(3) ?
C8 C8a C5a C5 1.4(5) ?
N9 C8a C5a C5 -179.3(3) ?
C8 C8a C5a C4a -179.0(3) ?
N9 C8a C5a C4a .3(3) ?
C4 C4a C5a C8a 179.4(3) ?
C9a C4a C5a C8a -1.0(3) ?
C4 C4a C5a C5 -1.1(6) ?
C9a C4a C5a C5 178.5(3) ?
C8a C5a C5 C6 -1.2(4) ?
C4a C5a C5 C6 179.3(3) ?
C1 C9A N9 C8a -179.6(3) ?
C4a C9a N9 C8a -1.2(3) ?
C8 C8a N9 C9a 179.8(3) ?
C5a C8a N9 C9a .5(3) ?
C3 C2 C1 C9a -2.5(5) yes
N9 C9a C1 C2 180.0(3) ?
C4a C9a C1 C2 1.8(4) yes
C5a C5 C6 C7 .5(5) ?
C5a C8a C8 C7 -.8(5) ?
N9 C8a C8 C7 180.0(3) ?
C5 C6 C7 C8 .0(5) ?
C8a C8 C7 C6 .1(5) ?

loop_
_cod_related_entry_id
_cod_related_entry_database
_cod_related_entry_code
1 ChemSpider 9131289
